data_7232930
loop_
_publ_author_name
'Wang, Li-Na'
'Zhang, Yan-Hong'
'Jiang, Shuang'
'Liu, Zi-Zhong'

_publ_section_title
;
 Three coordination polymers based on
 3-(3&#x2032;,5&#x2032;-dicarboxylphenoxy)phthalic acid and auxiliary
 N-donor ligands: syntheses, structures, and highly selective sensing for
 nitro explosives and Fe3+ ions
;
_journal_issue 31
_journal_name_full CrystEngComm
_journal_page_first 4557
_journal_paper_doi 10.1039/C9CE00542K
_journal_volume 21
_journal_year 2019
_chemical_formula_sum 'C26 H16 N2 O9 Zn'
_chemical_formula_weight 565.78
_space_group_IT_number 2
_space_group_name_Hall '-P 1'
_space_group_name_H-M_alt 'P -1'
_symmetry_cell_setting triclinic
_symmetry_space_group_name_Hall '-P 1'
_symmetry_space_group_name_H-M 'P -1'
_atom_sites_solution_hydrogens geom
_atom_sites_solution_primary direct
_atom_sites_solution_secondary difmap
_audit_creation_method SHELXL-97
_audit_update_record
;
2018-06-07 deposited with the CCDC.    2019-06-17 downloaded from the CCDC.
;
_cell_angle_alpha 67.1150(10)
_cell_angle_beta 68.0890(10)
_cell_angle_gamma 86.2670(10)
_cell_formula_units_Z 2
_cell_length_a 9.6733(5)
_cell_length_b 10.7702(5)
_cell_length_c 12.5821(6)
_cell_measurement_reflns_used 9259
_cell_measurement_temperature 293(2)
_cell_measurement_theta_max 28.31
_cell_measurement_theta_min 2.93
_cell_volume 1115.51(9)
_computing_structure_refinement 'SHELXL-97 (Sheldrick, 1997)'
_computing_structure_solution 'SHELXS-97 (Sheldrick, 1990)'
_diffrn_ambient_temperature 293(2)
_diffrn_measured_fraction_theta_full 0.990
_diffrn_measured_fraction_theta_max 0.990
_diffrn_measurement_device_type 'Bruker D8 VENTURE'
_diffrn_measurement_method '\f and \w scans'
_diffrn_radiation_monochromator graphite
_diffrn_radiation_source 'fine-focus sealed tube'
_diffrn_radiation_type MoK\a
_diffrn_radiation_wavelength 0.71073
_diffrn_reflns_av_R_equivalents 0.0200
_diffrn_reflns_av_sigmaI/netI 0.0105
_diffrn_reflns_limit_h_max 12
_diffrn_reflns_limit_h_min -12
_diffrn_reflns_limit_k_max 14
_diffrn_reflns_limit_k_min -14
_diffrn_reflns_limit_l_max 16
_diffrn_reflns_limit_l_min -16
_diffrn_reflns_number 46361
_diffrn_reflns_theta_full 28.37
_diffrn_reflns_theta_max 28.37
_diffrn_reflns_theta_min 2.75
_exptl_absorpt_coefficient_mu 1.166
_exptl_absorpt_correction_T_max 0.746
_exptl_absorpt_correction_T_min 0.550
_exptl_absorpt_correction_type multi-scan
_exptl_crystal_density_diffrn 1.684
_exptl_crystal_density_method 'not measured'
_exptl_crystal_description prism
_exptl_crystal_F_000 576
_refine_diff_density_max 0.314
_refine_diff_density_min -0.733
_refine_diff_density_rms 0.059
_refine_ls_extinction_method none
_refine_ls_goodness_of_fit_ref 1.033
_refine_ls_hydrogen_treatment mixed
_refine_ls_matrix_type full
_refine_ls_number_parameters 347
_refine_ls_number_reflns 5530
_refine_ls_number_restraints 0
_refine_ls_restrained_S_all 1.033
_refine_ls_R_factor_all 0.0282
_refine_ls_R_factor_gt 0.0263
_refine_ls_shift/su_max 0.001
_refine_ls_shift/su_mean 0.000
_refine_ls_structure_factor_coef Fsqd
_refine_ls_weighting_details 'calc w=1/[\s^2^(Fo^2^)+(0.0370P)^2^+0.6226P] where P=(Fo^2^+2Fc^2^)/3'
_refine_ls_weighting_scheme calc
_refine_ls_wR_factor_gt 0.0697
_refine_ls_wR_factor_ref 0.0711
_reflns_number_gt 5234
_reflns_number_total 5530
_reflns_threshold_expression >2sigma(I)
_cod_data_source_file c9ce00542k2.cif
_cod_data_source_block mo_180315b_0m-auto
_cod_depositor_comments
;
The following automatic conversions were performed:

'_symmetry_cell_setting' value 'Triclinic' changed to 'triclinic'
according to
/home/data/users/saulius/crontab/automatic-downloads/rss-feeds/RSC/lib/dictionaries/cif_core.dic
dictionary named 'cif_core.dic' version 2.4.2 from 2011-04-26.

Automatic conversion script
Id: cif_fix_values 4973 2017-02-22 13:04:09Z antanas 

 Adding full bibliography for 7232930--7232932.cif.
;
_cod_original_sg_symbol_H-M P-1
_cod_database_code 7232930

loop_
_symmetry_equiv_pos_as_xyz
'x, y, z'
'-x, -y, -z'

loop_
_atom_site_label
_atom_site_type_symbol
_atom_site_fract_x
_atom_site_fract_y
_atom_site_fract_z
_atom_site_U_iso_or_equiv
_atom_site_adp_type
_atom_site_occupancy
_atom_site_symmetry_multiplicity
_atom_site_calc_flag
_atom_site_refinement_flags
Zn1 Zn 0.725240(17) 0.977800(16) 0.686463(13) 0.02337(6) Uani 1 1 d .
O3 O 1.06406(12) 0.92349(11) 0.39562(10) 0.0304(2) Uani 1 1 d .
O4 O 1.21708(13) 0.82105(13) 0.28363(11) 0.0399(3) Uani 1 1 d .
O1 O 0.75440(12) 0.86178(11) 0.59119(10) 0.0293(2) Uani 1 1 d .
O2 O 0.89205(14) 0.71705(12) 0.68226(10) 0.0348(2) Uani 1 1 d .
O5 O 0.64302(11) 0.53528(10) 0.68522(9) 0.0298(2) Uani 1 1 d .
O9 O 0.07896(16) 0.58219(17) 1.06664(11) 0.0573(4) Uani 1 1 d .
O6 O 0.32394(13) 0.86284(12) 0.47233(10) 0.0334(2) Uani 1 1 d .
O7 O 0.15766(14) 0.90058(13) 0.63498(10) 0.0374(3) Uani 1 1 d .
H7 H 0.137(3) 0.964(3) 0.584(2) 0.056 Uiso 1 1 d .
N1 N 0.49216(13) 0.96306(12) 0.78965(11) 0.0253(2) Uani 1 1 d .
N2 N 0.71000(13) 0.86779(12) 0.87026(11) 0.0256(2) Uani 1 1 d .
C12 C 0.84884(14) 0.69002(13) 0.51897(12) 0.0206(2) Uani 1 1 d .
O8 O 0.26473(14) 0.45743(15) 1.09030(11) 0.0477(3) Uani 1 1 d .
H8 H 0.2044 0.4198 1.1620 0.072 Uiso 1 1 calc R
C1 C 0.38603(18) 1.01110(17) 0.74372(16) 0.0345(3) Uani 1 1 d .
H1 H 0.4144 1.0557 0.6579 0.041 Uiso 1 1 calc R
C2 C 0.2361(2) 0.9970(2) 0.81864(19) 0.0419(4) Uani 1 1 d .
H2 H 0.1652 1.0327 0.7841 0.050 Uiso 1 1 calc R
C3 C 0.19429(18) 0.9291(2) 0.94531(18) 0.0416(4) Uani 1 1 d .
H3 H 0.0940 0.9174 0.9976 0.050 Uiso 1 1 calc R
C4 C 0.30168(17) 0.87856(17) 0.99454(15) 0.0339(3) Uani 1 1 d .
H4 H 0.2749 0.8324 1.0801 0.041 Uiso 1 1 calc R
C5 C 0.45060(15) 0.89780(13) 0.91403(13) 0.0236(3) Uani 1 1 d .
C6 C 0.57327(15) 0.84856(13) 0.95935(12) 0.0231(3) Uani 1 1 d .
C10 C 0.82621(18) 0.82467(18) 0.90379(15) 0.0345(3) Uani 1 1 d .
H10 H 0.9209 0.8378 0.8418 0.041 Uiso 1 1 calc R
C9 C 0.8109(2) 0.76161(18) 1.02659(17) 0.0385(4) Uani 1 1 d .
H9 H 0.8936 0.7319 1.0471 0.046 Uiso 1 1 calc R
C8 C 0.6707(2) 0.74333(16) 1.11852(15) 0.0363(3) Uani 1 1 d .
H8A H 0.6579 0.7018 1.2021 0.044 Uiso 1 1 calc R
C7 C 0.54937(18) 0.78718(15) 1.08559(13) 0.0308(3) Uani 1 1 d .
H7A H 0.4540 0.7760 1.1462 0.037 Uiso 1 1 calc R
C18 C 1.09138(16) 0.82766(15) 0.35687(12) 0.0259(3) Uani 1 1 d .
C11 C 0.83406(15) 0.76166(13) 0.60440(12) 0.0227(2) Uani 1 1 d .
C13 C 0.96672(15) 0.72049(14) 0.40346(12) 0.0233(3) Uani 1 1 d .
C14 C 0.97378(18) 0.64504(17) 0.33374(14) 0.0342(3) Uani 1 1 d .
H14 H 1.0525 0.6651 0.2573 0.041 Uiso 1 1 calc R
C15 C 0.8655(2) 0.54061(19) 0.37630(17) 0.0408(4) Uani 1 1 d .
H15 H 0.8696 0.4933 0.3273 0.049 Uiso 1 1 calc R
C16 C 0.75095(18) 0.50675(17) 0.49230(16) 0.0356(3) Uani 1 1 d .
H16 H 0.6792 0.4351 0.5228 0.043 Uiso 1 1 calc R
C17 C 0.74491(15) 0.58112(13) 0.56194(12) 0.0238(3) Uani 1 1 d .
C19 C 0.51135(14) 0.59363(13) 0.71640(12) 0.0216(2) Uani 1 1 d .
C20 C 0.43115(15) 0.55233(13) 0.84379(12) 0.0232(3) Uani 1 1 d .
H20 H 0.4707 0.4944 0.9001 0.028 Uiso 1 1 calc R
C21 C 0.29194(15) 0.59781(14) 0.88668(12) 0.0234(3) Uani 1 1 d .
C26 C 0.19914(17) 0.54670(15) 1.02327(13) 0.0281(3) Uani 1 1 d .
C22 C 0.23507(15) 0.68874(14) 0.80301(12) 0.0250(3) Uani 1 1 d .
H22 H 0.1420 0.7197 0.8317 0.030 Uiso 1 1 calc R
C23 C 0.31890(15) 0.73296(14) 0.67580(12) 0.0229(2) Uani 1 1 d .
C24 C 0.45669(15) 0.68398(13) 0.63138(12) 0.0234(3) Uani 1 1 d .
H24 H 0.5108 0.7116 0.5462 0.028 Uiso 1 1 calc R
C25 C 0.26654(15) 0.83777(14) 0.58374(12) 0.0251(3) Uani 1 1 d .

loop_
_atom_site_aniso_label
_atom_site_aniso_U_11
_atom_site_aniso_U_22
_atom_site_aniso_U_33
_atom_site_aniso_U_23
_atom_site_aniso_U_13
_atom_site_aniso_U_12
Zn1 0.02117(9) 0.02724(9) 0.01625(8) -0.00904(6) -0.00054(6) 0.00055(6)
O3 0.0288(5) 0.0289(5) 0.0280(5) -0.0092(4) -0.0061(4) -0.0029(4)
O4 0.0252(5) 0.0498(7) 0.0316(6) -0.0152(5) 0.0036(4) -0.0045(5)
O1 0.0332(5) 0.0289(5) 0.0272(5) -0.0160(4) -0.0087(4) 0.0084(4)
O2 0.0457(6) 0.0381(6) 0.0201(5) -0.0091(4) -0.0146(5) 0.0060(5)
O5 0.0219(5) 0.0274(5) 0.0224(5) -0.0009(4) 0.0003(4) 0.0069(4)
O9 0.0477(8) 0.0745(10) 0.0222(6) -0.0071(6) -0.0013(5) 0.0337(7)
O6 0.0378(6) 0.0388(6) 0.0181(5) -0.0076(4) -0.0101(4) 0.0129(5)
O7 0.0370(6) 0.0476(7) 0.0213(5) -0.0094(5) -0.0118(5) 0.0220(5)
N1 0.0236(5) 0.0282(6) 0.0222(5) -0.0114(5) -0.0051(4) 0.0017(4)
N2 0.0222(5) 0.0297(6) 0.0206(5) -0.0106(5) -0.0029(4) 0.0034(4)
C12 0.0210(6) 0.0208(6) 0.0164(5) -0.0065(4) -0.0046(5) 0.0049(5)
O8 0.0375(6) 0.0639(8) 0.0174(5) 0.0022(5) -0.0058(5) 0.0165(6)
C1 0.0326(8) 0.0404(8) 0.0329(8) -0.0156(7) -0.0139(6) 0.0052(6)
C2 0.0297(8) 0.0510(10) 0.0553(11) -0.0275(9) -0.0212(8) 0.0097(7)
C3 0.0209(7) 0.0515(10) 0.0508(10) -0.0275(9) -0.0040(7) 0.0024(7)
C4 0.0238(7) 0.0401(8) 0.0292(7) -0.0158(6) 0.0021(6) -0.0020(6)
C5 0.0215(6) 0.0232(6) 0.0220(6) -0.0113(5) -0.0009(5) -0.0006(5)
C6 0.0241(6) 0.0216(6) 0.0190(6) -0.0089(5) -0.0018(5) -0.0002(5)
C10 0.0260(7) 0.0428(9) 0.0330(8) -0.0165(7) -0.0087(6) 0.0086(6)
C9 0.0401(9) 0.0398(9) 0.0403(9) -0.0156(7) -0.0216(7) 0.0107(7)
C8 0.0500(10) 0.0313(7) 0.0259(7) -0.0079(6) -0.0160(7) 0.0038(7)
C7 0.0343(8) 0.0301(7) 0.0197(6) -0.0084(5) -0.0022(6) -0.0006(6)
C18 0.0236(6) 0.0307(7) 0.0161(6) -0.0037(5) -0.0048(5) -0.0015(5)
C11 0.0251(6) 0.0222(6) 0.0137(5) -0.0052(5) -0.0012(5) -0.0005(5)
C13 0.0218(6) 0.0267(6) 0.0170(6) -0.0082(5) -0.0030(5) 0.0013(5)
C14 0.0307(7) 0.0434(9) 0.0252(7) -0.0202(7) 0.0006(6) -0.0001(6)
C15 0.0417(9) 0.0455(9) 0.0407(9) -0.0308(8) -0.0060(7) -0.0009(7)
C16 0.0311(7) 0.0324(8) 0.0412(9) -0.0187(7) -0.0060(7) -0.0034(6)
C17 0.0198(6) 0.0228(6) 0.0215(6) -0.0065(5) -0.0028(5) 0.0043(5)
C19 0.0180(6) 0.0200(6) 0.0209(6) -0.0056(5) -0.0034(5) 0.0009(4)
C20 0.0228(6) 0.0219(6) 0.0192(6) -0.0036(5) -0.0067(5) 0.0026(5)
C21 0.0236(6) 0.0243(6) 0.0157(6) -0.0046(5) -0.0039(5) 0.0023(5)
C26 0.0299(7) 0.0307(7) 0.0169(6) -0.0059(5) -0.0058(5) 0.0061(5)
C22 0.0224(6) 0.0274(6) 0.0190(6) -0.0060(5) -0.0050(5) 0.0058(5)
C23 0.0227(6) 0.0243(6) 0.0180(6) -0.0051(5) -0.0072(5) 0.0034(5)
C24 0.0231(6) 0.0235(6) 0.0167(6) -0.0046(5) -0.0035(5) 0.0014(5)
C25 0.0238(6) 0.0289(7) 0.0185(6) -0.0056(5) -0.0078(5) 0.0038(5)

loop_
_atom_type_symbol
_atom_type_description
_atom_type_scat_dispersion_real
_atom_type_scat_dispersion_imag
_atom_type_scat_source
C C 0.0033 0.0016 'International Tables Vol C Tables 4.2.6.8 and 6.1.1.4'
H H 0.0000 0.0000 'International Tables Vol C Tables 4.2.6.8 and 6.1.1.4'
N N 0.0061 0.0033 'International Tables Vol C Tables 4.2.6.8 and 6.1.1.4'
O O 0.0106 0.0060 'International Tables Vol C Tables 4.2.6.8 and 6.1.1.4'
Zn Zn 0.2839 1.4301 'International Tables Vol C Tables 4.2.6.8 and 6.1.1.4'

loop_
_geom_angle_atom_site_label_1
_geom_angle_atom_site_label_2
_geom_angle_atom_site_label_3
_geom_angle
_geom_angle_site_symmetry_1
_geom_angle_site_symmetry_3
O1 Zn1 O3 99.55(4) . 2_776
O1 Zn1 N2 112.63(5) . .
O3 Zn1 N2 101.63(5) 2_776 .
O1 Zn1 N1 106.91(5) . .
O3 Zn1 N1 151.57(5) 2_776 .
N2 Zn1 N1 77.81(5) . .
O1 Zn1 O6 85.40(4) . 2_676
O3 Zn1 O6 86.76(4) 2_776 2_676
N2 Zn1 O6 158.08(4) . 2_676
N1 Zn1 O6 85.21(4) . 2_676
O1 Zn1 O4 154.06(4) . 2_776
O3 Zn1 O4 57.32(4) 2_776 2_776
N2 Zn1 O4 85.65(5) . 2_776
N1 Zn1 O4 94.52(4) . 2_776
O6 Zn1 O4 81.94(4) 2_676 2_776
O1 Zn1 C18 127.52(5) . 2_776
O3 Zn1 C18 29.11(4) 2_776 2_776
N2 Zn1 C18 94.91(5) . 2_776
N1 Zn1 C18 122.57(5) . 2_776
O6 Zn1 C18 82.56(4) 2_676 2_776
O4 Zn1 C18 28.24(4) 2_776 2_776
C18 O3 Zn1 99.52(9) . 2_776
C18 O4 Zn1 81.32(9) . 2_776
C11 O1 Zn1 122.89(9) . .
C19 O5 C17 120.63(11) . .
C25 O6 Zn1 129.22(10) . 2_676
C25 O7 H7 112.8(18) . .
C1 N1 C5 118.49(13) . .
C1 N1 Zn1 126.80(11) . .
C5 N1 Zn1 114.70(9) . .
C10 N2 C6 118.91(13) . .
C10 N2 Zn1 125.02(10) . .
C6 N2 Zn1 115.92(10) . .
C17 C12 C13 118.14(12) . .
C17 C12 C11 117.77(11) . .
C13 C12 C11 123.92(12) . .
C26 O8 H8 109.5 . .
N1 C1 C2 122.74(16) . .
N1 C1 H1 118.6 . .
C2 C1 H1 118.6 . .
C3 C2 C1 118.45(16) . .
C3 C2 H2 120.8 . .
C1 C2 H2 120.8 . .
C2 C3 C4 119.75(15) . .
C2 C3 H3 120.1 . .
C4 C3 H3 120.1 . .
C3 C4 C5 118.81(15) . .
C3 C4 H4 120.6 . .
C5 C4 H4 120.6 . .
N1 C5 C4 121.74(14) . .
N1 C5 C6 115.99(12) . .
C4 C5 C6 122.27(13) . .
N2 C6 C7 121.86(14) . .
N2 C6 C5 115.39(12) . .
C7 C6 C5 122.75(13) . .
N2 C10 C9 122.50(15) . .
N2 C10 H10 118.7 . .
C9 C10 H10 118.7 . .
C10 C9 C8 118.73(16) . .
C10 C9 H9 120.6 . .
C8 C9 H9 120.6 . .
C9 C8 C7 119.55(15) . .
C9 C8 H8A 120.2 . .
C7 C8 H8A 120.2 . .
C8 C7 C6 118.42(14) . .
C8 C7 H7A 120.8 . .
C6 C7 H7A 120.8 . .
O4 C18 O3 121.71(14) . .
O4 C18 C13 120.02(14) . .
O3 C18 C13 118.26(12) . .
O4 C18 Zn1 70.44(9) . 2_776
O3 C18 Zn1 51.37(7) . 2_776
C13 C18 Zn1 168.96(10) . 2_776
O2 C11 O1 126.01(13) . .
O2 C11 C12 118.94(12) . .
O1 C11 C12 114.97(12) . .
C14 C13 C12 119.65(13) . .
C14 C13 C18 119.14(12) . .
C12 C13 C18 121.09(12) . .
C15 C14 C13 121.07(14) . .
C15 C14 H14 119.5 . .
C13 C14 H14 119.5 . .
C14 C15 C16 119.75(15) . .
C14 C15 H15 120.1 . .
C16 C15 H15 120.1 . .
C17 C16 C15 119.04(14) . .
C17 C16 H16 120.5 . .
C15 C16 H16 120.5 . .
C16 C17 C12 122.26(13) . .
C16 C17 O5 118.81(13) . .
C12 C17 O5 118.43(12) . .
O5 C19 C24 124.66(12) . .
O5 C19 C20 114.48(11) . .
C24 C19 C20 120.84(12) . .
C21 C20 C19 119.76(12) . .
C21 C20 H20 120.1 . .
C19 C20 H20 120.1 . .
C20 C21 C22 120.32(12) . .
C20 C21 C26 120.53(12) . .
C22 C21 C26 119.13(12) . .
O9 C26 O8 123.73(14) . .
O9 C26 C21 124.05(13) . .
O8 C26 C21 112.22(12) . .
C21 C22 C23 119.29(12) . .
C21 C22 H22 120.4 . .
C23 C22 H22 120.4 . .
C22 C23 C24 120.90(12) . .
C22 C23 C25 120.75(12) . .
C24 C23 C25 118.31(12) . .
C19 C24 C23 118.82(12) . .
C19 C24 H24 120.6 . .
C23 C24 H24 120.6 . .
O6 C25 O7 124.89(13) . .
O6 C25 C23 122.12(13) . .
O7 C25 C23 112.95(12) . .

loop_
_geom_bond_atom_site_label_1
_geom_bond_atom_site_label_2
_geom_bond_distance
_geom_bond_site_symmetry_2
Zn1 O1 1.9861(10) .
Zn1 O3 2.0514(11) 2_776
Zn1 N2 2.1002(12) .
Zn1 N1 2.1204(12) .
Zn1 O6 2.2583(10) 2_676
Zn1 O4 2.4687(13) 2_776
Zn1 C18 2.5899(15) 2_776
O3 C18 1.2776(19) .
O3 Zn1 2.0514(11) 2_776
O4 C18 1.2395(18) .
O4 Zn1 2.4687(13) 2_776
O1 C11 1.2776(17) .
O2 C11 1.2306(17) .
O5 C19 1.3733(16) .
O5 C17 1.3957(16) .
O9 C26 1.1942(19) .
O6 C25 1.2208(17) .
O6 Zn1 2.2584(10) 2_676
O7 C25 1.3123(18) .
O7 H7 0.82(3) .
N1 C1 1.340(2) .
N1 C5 1.3477(18) .
N2 C10 1.338(2) .
N2 C6 1.3406(17) .
C12 C17 1.3905(19) .
C12 C13 1.4004(17) .
C12 C11 1.5123(18) .
O8 C26 1.3143(18) .
O8 H8 0.8200 .
C1 C2 1.383(2) .
C1 H1 0.9300 .
C2 C3 1.375(3) .
C2 H2 0.9300 .
C3 C4 1.380(3) .
C3 H3 0.9300 .
C4 C5 1.3895(19) .
C4 H4 0.9300 .
C5 C6 1.484(2) .
C6 C7 1.3938(19) .
C10 C9 1.377(2) .
C10 H10 0.9300 .
C9 C8 1.379(3) .
C9 H9 0.9300 .
C8 C7 1.383(2) .
C8 H8A 0.9300 .
C7 H7A 0.9300 .
C18 C13 1.5025(19) .
C18 Zn1 2.5899(15) 2_776
C13 C14 1.392(2) .
C14 C15 1.384(2) .
C14 H14 0.9300 .
C15 C16 1.387(2) .
C15 H15 0.9300 .
C16 C17 1.383(2) .
C16 H16 0.9300 .
C19 C24 1.3843(18) .
C19 C20 1.3896(18) .
C20 C21 1.3863(19) .
C20 H20 0.9300 .
C21 C22 1.3893(18) .
C21 C26 1.4966(18) .
C22 C23 1.3911(18) .
C22 H22 0.9300 .
C23 C24 1.3960(19) .
C23 C25 1.4896(18) .
C24 H24 0.9300 .

loop_
_geom_torsion_atom_site_label_1
_geom_torsion_atom_site_label_2
_geom_torsion_atom_site_label_3
_geom_torsion_atom_site_label_4
_geom_torsion
_geom_torsion_site_symmetry_1
O3 Zn1 O1 C11 70.35(11) 2_776
N2 Zn1 O1 C11 -36.60(12) .
N1 Zn1 O1 C11 -120.15(11) .
O6 Zn1 O1 C11 156.27(11) 2_676
O4 Zn1 O1 C11 95.41(14) 2_776
C18 Zn1 O1 C11 79.31(12) 2_776
O1 Zn1 N1 C1 -68.37(13) .
O3 Zn1 N1 C1 89.45(15) 2_776
N2 Zn1 N1 C1 -178.60(14) .
O6 Zn1 N1 C1 15.34(13) 2_676
O4 Zn1 N1 C1 96.85(13) 2_776
C18 Zn1 N1 C1 93.36(13) 2_776
O1 Zn1 N1 C5 111.53(10) .
O3 Zn1 N1 C5 -90.65(13) 2_776
N2 Zn1 N1 C5 1.30(10) .
O6 Zn1 N1 C5 -164.76(10) 2_676
O4 Zn1 N1 C5 -83.25(10) 2_776
C18 Zn1 N1 C5 -86.75(10) 2_776
O1 Zn1 N2 C10 77.59(13) .
O3 Zn1 N2 C10 -28.03(13) 2_776
N1 Zn1 N2 C10 -178.97(14) .
O6 Zn1 N2 C10 -138.93(14) 2_676
O4 Zn1 N2 C10 -83.39(13) 2_776
C18 Zn1 N2 C10 -56.68(13) 2_776
O1 Zn1 N2 C6 -106.96(10) .
O3 Zn1 N2 C6 147.42(10) 2_776
N1 Zn1 N2 C6 -3.52(10) .
O6 Zn1 N2 C6 36.52(19) 2_676
O4 Zn1 N2 C6 92.07(10) 2_776
C18 Zn1 N2 C6 118.78(10) 2_776
C5 N1 C1 C2 0.3(2) .
Zn1 N1 C1 C2 -179.76(13) .
N1 C1 C2 C3 -1.0(3) .
C1 C2 C3 C4 0.8(3) .
C2 C3 C4 C5 0.0(3) .
C1 N1 C5 C4 0.5(2) .
Zn1 N1 C5 C4 -179.38(11) .
C1 N1 C5 C6 -179.23(13) .
Zn1 N1 C5 C6 0.86(15) .
C3 C4 C5 N1 -0.7(2) .
C3 C4 C5 C6 179.03(14) .
C10 N2 C6 C7 1.2(2) .
Zn1 N2 C6 C7 -174.60(11) .
C10 N2 C6 C5 -179.23(13) .
Zn1 N2 C6 C5 5.02(15) .
N1 C5 C6 N2 -3.91(18) .
C4 C5 C6 N2 176.34(13) .
N1 C5 C6 C7 175.71(13) .
C4 C5 C6 C7 -4.0(2) .
C6 N2 C10 C9 -0.3(2) .
Zn1 N2 C10 C9 175.05(13) .
N2 C10 C9 C8 -0.6(3) .
C10 C9 C8 C7 0.6(3) .
C9 C8 C7 C6 0.2(2) .
N2 C6 C7 C8 -1.1(2) .
C5 C6 C7 C8 179.30(14) .
Zn1 O4 C18 O3 3.26(13) 2_776
Zn1 O4 C18 C13 -176.10(12) 2_776
Zn1 O3 C18 O4 -3.93(16) 2_776
Zn1 O3 C18 C13 175.44(10) 2_776
Zn1 O1 C11 O2 6.2(2) .
Zn1 O1 C11 C12 -177.10(8) .
C17 C12 C11 O2 85.61(16) .
C13 C12 C11 O2 -89.58(17) .
C17 C12 C11 O1 -91.32(15) .
C13 C12 C11 O1 93.48(16) .
C17 C12 C13 C14 2.2(2) .
C11 C12 C13 C14 177.37(13) .
C17 C12 C13 C18 -173.90(12) .
C11 C12 C13 C18 1.3(2) .
O4 C18 C13 C14 -23.2(2) .
O3 C18 C13 C14 157.41(14) .
Zn1 C18 C13 C14 176.3(4) 2_776
O4 C18 C13 C12 152.91(14) .
O3 C18 C13 C12 -26.48(19) .
Zn1 C18 C13 C12 -7.6(6) 2_776
C12 C13 C14 C15 0.4(2) .
C18 C13 C14 C15 176.57(16) .
C13 C14 C15 C16 -2.5(3) .
C14 C15 C16 C17 1.8(3) .
C15 C16 C17 C12 0.8(2) .
C15 C16 C17 O5 -170.93(15) .
C13 C12 C17 C16 -2.8(2) .
C11 C12 C17 C16 -178.32(14) .
C13 C12 C17 O5 168.95(12) .
C11 C12 C17 O5 -6.53(18) .
C19 O5 C17 C16 -101.99(16) .
C19 O5 C17 C12 85.93(16) .
C17 O5 C19 C24 10.6(2) .
C17 O5 C19 C20 -170.91(13) .
O5 C19 C20 C21 -175.99(13) .
C24 C19 C20 C21 2.5(2) .
C19 C20 C21 C22 -2.7(2) .
C19 C20 C21 C26 175.58(13) .
C20 C21 C26 O9 179.45(18) .
C22 C21 C26 O9 -2.3(3) .
C20 C21 C26 O8 -0.9(2) .
C22 C21 C26 O8 177.34(15) .
C20 C21 C22 C23 0.4(2) .
C26 C21 C22 C23 -177.86(13) .
C21 C22 C23 C24 2.0(2) .
C21 C22 C23 C25 -175.60(13) .
O5 C19 C24 C23 178.22(13) .
C20 C19 C24 C23 -0.2(2) .
C22 C23 C24 C19 -2.1(2) .
C25 C23 C24 C19 175.54(13) .
Zn1 O6 C25 O7 1.4(2) 2_676
Zn1 O6 C25 C23 -176.51(10) 2_676
C22 C23 C25 O6 -167.94(15) .
C24 C23 C25 O6 14.4(2) .
C22 C23 C25 O7 13.9(2) .
C24 C23 C25 O7 -163.80(13) .
